data_7205378
loop_
_publ_author_name
'Karmakar, Anirban'
'Goldberg, Israel'

_publ_section_title
;
 Coordination polymers of flexible tetracarboxylic acids with metal
 ions. I. Synthesis of CH2- and (CH2)2-spaced bis(oxy)isophthalic acid
 ligands, and structural characterization of their polymeric adducts
 with lanthanoid ions
;
_journal_issue 1
_journal_name_full CrystEngComm
_journal_page_first 339
_journal_paper_doi 10.1039/c0ce00474j
_journal_volume 13
_journal_year 2011
_chemical_formula_moiety 'C17 H11 Nd O11'
_chemical_formula_sum 'C17 H11 Nd O11'
_chemical_formula_weight 535.50
_chemical_name_systematic
;
?
;
_space_group_IT_number 2
_symmetry_cell_setting triclinic
_symmetry_space_group_name_Hall '-P 1'
_symmetry_space_group_name_H-M 'P -1'
_atom_sites_solution_hydrogens geom
_atom_sites_solution_primary direct
_atom_sites_solution_secondary difmap
_audit_creation_method SHELXL-97
_cell_angle_alpha 81.0037(8)
_cell_angle_beta 69.8251(9)
_cell_angle_gamma 61.2379(18)
_cell_formula_units_Z 2
_cell_length_a 8.82770(10)
_cell_length_b 8.8751(2)
_cell_length_c 12.6582(3)
_cell_measurement_reflns_used 3022
_cell_measurement_temperature 110(2)
_cell_measurement_theta_max 27.91
_cell_measurement_theta_min 2.62
_cell_volume 815.98(3)
_computing_cell_refinement Denzo
_computing_data_collection 'Collect, Nonius B.V.'
_computing_data_reduction 'Denzo & Scalepack'
_computing_structure_refinement 'SHELXL-97 (Sheldrick, 1997)'
_computing_structure_solution DIRDIF-96
_diffrn_ambient_temperature 110(2)
_diffrn_detector_area_resol_mean 12.8
_diffrn_measured_fraction_theta_full 0.982
_diffrn_measured_fraction_theta_max 0.982
_diffrn_measurement_device_type 'Nonius KappaCCD'
_diffrn_measurement_method '1 deg. \f and \w scans'
_diffrn_radiation_monochromator graphite
_diffrn_radiation_source 'fine-focus sealed tube'
_diffrn_radiation_type MoK\a
_diffrn_radiation_wavelength 0.71073
_diffrn_reflns_av_R_equivalents 0.0370
_diffrn_reflns_av_sigmaI/netI 0.0479
_diffrn_reflns_limit_h_max 11
_diffrn_reflns_limit_h_min 0
_diffrn_reflns_limit_k_max 11
_diffrn_reflns_limit_k_min -9
_diffrn_reflns_limit_l_max 16
_diffrn_reflns_limit_l_min -15
_diffrn_reflns_number 9148
_diffrn_reflns_theta_full 27.91
_diffrn_reflns_theta_max 27.91
_diffrn_reflns_theta_min 2.62
_diffrn_standards_number 0
_exptl_absorpt_coefficient_mu 3.250
_exptl_absorpt_correction_T_max 0.7370
_exptl_absorpt_correction_T_min 0.4422
_exptl_absorpt_correction_type multi-scan
_exptl_absorpt_process_details 'Blessing, 1995'
_exptl_crystal_colour colorless
_exptl_crystal_density_diffrn 2.180
_exptl_crystal_density_method 'not measured'
_exptl_crystal_description plate
_exptl_crystal_F_000 522
_exptl_crystal_size_max 0.30
_exptl_crystal_size_mid 0.25
_exptl_crystal_size_min 0.10
_refine_diff_density_max 2.096
_refine_diff_density_min -1.440
_refine_diff_density_rms 0.179
_refine_ls_extinction_method none
_refine_ls_goodness_of_fit_ref 1.064
_refine_ls_hydrogen_treatment constr
_refine_ls_matrix_type full
_refine_ls_number_parameters 262
_refine_ls_number_reflns 3846
_refine_ls_number_restraints 0
_refine_ls_restrained_S_all 1.064
_refine_ls_R_factor_all 0.0418
_refine_ls_R_factor_gt 0.0350
_refine_ls_shift/su_max 0.000
_refine_ls_shift/su_mean 0.000
_refine_ls_structure_factor_coef Fsqd
_refine_ls_weighting_details 'calc w=1/[\s^2^(Fo^2^)+(0.0431P)^2^+1.7366P] where P=(Fo^2^+2Fc^2^)/3'
_refine_ls_weighting_scheme calc
_refine_ls_wR_factor_gt 0.0817
_refine_ls_wR_factor_ref 0.0851
_reflns_number_gt 3435
_reflns_number_total 3846
_reflns_threshold_expression >2sigma(I)
_cod_data_source_file C0CE00474J.TXT
_cod_data_source_block 4
_cod_database_code 7205378

loop_
_symmetry_equiv_pos_as_xyz
'x, y, z'
'-x, -y, -z'

loop_
_atom_site_label
_atom_site_type_symbol
_atom_site_fract_x
_atom_site_fract_y
_atom_site_fract_z
_atom_site_U_iso_or_equiv
_atom_site_adp_type
_atom_site_occupancy
_atom_site_symmetry_multiplicity
_atom_site_calc_flag
_atom_site_refinement_flags
_atom_site_disorder_assembly
_atom_site_disorder_group
Nd Nd 1.08292(3) -0.22930(3) 0.582378(17) 0.01027(9) Uani 1 1 d . . .
O1 O 0.8653(4) -0.2663(4) 0.5026(3) 0.0148(6) Uani 1 1 d . . .
O2 O 0.9184(4) -0.0476(4) 0.4356(2) 0.0128(6) Uani 1 1 d . . .
C3 C 0.8482(5) -0.1427(5) 0.4353(3) 0.0093(7) Uani 1 1 d . . .
C4 C 0.7483(5) -0.1084(5) 0.3526(3) 0.0113(8) Uani 1 1 d . . .
C5 C 0.5957(5) -0.1338(5) 0.3811(4) 0.0121(8) Uani 1 1 d . . .
H5 H 0.5569 -0.1805 0.4520 0.015 Uiso 1 1 calc R . .
C6 C 0.5006(5) -0.0898(5) 0.3041(3) 0.0106(8) Uani 1 1 d . . .
C7 C 0.3233(5) -0.0985(5) 0.3397(3) 0.0113(8) Uani 1 1 d . . .
O8 O 0.3073(4) -0.2141(4) 0.4061(2) 0.0128(6) Uani 1 1 d . . .
O9 O 0.2008(4) 0.0190(4) 0.3016(2) 0.0122(6) Uani 1 1 d . . .
C10 C 0.5617(5) -0.0289(5) 0.1985(3) 0.0120(8) Uani 1 1 d . . .
H10 H 0.4947 0.0030 0.1470 0.014 Uiso 1 1 calc R . .
C11 C 0.7207(5) -0.0149(5) 0.1687(3) 0.0121(8) Uani 1 1 d . . .
C12 C 0.8121(5) -0.0493(5) 0.2471(3) 0.0108(8) Uani 1 1 d . . .
H12 H 0.9167 -0.0324 0.2284 0.013 Uiso 1 1 calc R . .
O13 O 0.7994(4) 0.0329(4) 0.0640(2) 0.0149(6) Uani 1 1 d . . .
C14 C 0.7395(6) 0.0240(5) -0.0239(4) 0.0146(8) Uani 1 1 d . . .
H14A H 0.7228 -0.0804 -0.0147 0.018 Uiso 1 1 calc R . .
H14B H 0.8343 0.0137 -0.0968 0.018 Uiso 1 1 calc R . .
O15 O 0.5733(4) 0.1707(4) -0.0260(3) 0.0159(6) Uani 1 1 d . . .
C16 C 0.5863(5) 0.3081(5) -0.0899(3) 0.0129(8) Uani 1 1 d . . .
C17 C 0.7273(5) 0.3487(5) -0.1065(4) 0.0135(8) Uani 1 1 d . . .
H17 H 0.8153 0.2881 -0.0682 0.016 Uiso 1 1 calc R . .
C18 C 0.7358(5) 0.4807(5) -0.1808(3) 0.0121(8) Uani 1 1 d . . .
C19 C 0.8843(5) 0.5294(5) -0.2080(4) 0.0132(8) Uani 1 1 d . . .
O20 O 0.9635(4) 0.4974(5) -0.1299(3) 0.0232(7) Uani 1 1 d . . .
H20 H 1.0550 0.5248 -0.1562 0.028 Uiso 1 1 d R . .
O21 O 0.9258(4) 0.5980(4) -0.2966(3) 0.0175(6) Uani 1 1 d . . .
C22 C 0.6054(5) 0.5721(5) -0.2354(4) 0.0120(8) Uani 1 1 d . . .
H22 H 0.6153 0.6584 -0.2881 0.014 Uiso 1 1 calc R . .
C23 C 0.4597(5) 0.5357(5) -0.2119(3) 0.0113(8) Uani 1 1 d . . .
C24 C 0.3252(5) 0.6307(5) -0.2754(4) 0.0117(8) Uani 1 1 d . . .
O25 O 0.1600(4) 0.6611(4) -0.2304(3) 0.0166(6) Uani 1 1 d . . .
O26 O 0.3780(4) 0.6783(4) -0.3746(2) 0.0135(6) Uani 1 1 d . . .
C27 C 0.4486(5) 0.4057(5) -0.1381(3) 0.0127(8) Uani 1 1 d . . .
H27 H 0.3476 0.3835 -0.1205 0.015 Uiso 1 1 calc R . .
O28 O 1.2570(4) -0.5101(4) 0.5021(3) 0.0164(6) Uani 1 1 d . . .
H28A H 1.2185 -0.5945 0.5041 0.020 Uiso 1 1 d R . .
H28B H 1.3738 -0.5538 0.4607 0.020 Uiso 1 1 d R . .

loop_
_atom_site_aniso_label
_atom_site_aniso_U_11
_atom_site_aniso_U_22
_atom_site_aniso_U_33
_atom_site_aniso_U_23
_atom_site_aniso_U_13
_atom_site_aniso_U_12
Nd 0.00829(12) 0.01243(13) 0.01293(13) 0.00325(8) -0.00556(8) -0.00633(9)
O1 0.0202(15) 0.0157(15) 0.0183(16) 0.0081(12) -0.0133(13) -0.0132(12)
O2 0.0124(13) 0.0166(15) 0.0147(15) 0.0020(12) -0.0068(11) -0.0094(12)
C3 0.0059(17) 0.016(2) 0.0076(18) -0.0007(15) -0.0022(14) -0.0056(15)
C4 0.0101(18) 0.0097(19) 0.014(2) -0.0017(16) -0.0061(15) -0.0021(15)
C5 0.0127(19) 0.0094(19) 0.014(2) 0.0013(16) -0.0026(15) -0.0058(15)
C6 0.0085(17) 0.0103(19) 0.013(2) 0.0003(15) -0.0034(15) -0.0045(15)
C7 0.0100(18) 0.013(2) 0.0111(19) -0.0037(16) -0.0015(15) -0.0056(15)
O8 0.0096(13) 0.0165(15) 0.0133(14) 0.0027(12) -0.0028(11) -0.0080(11)
O9 0.0078(13) 0.0152(15) 0.0133(14) 0.0028(12) -0.0051(11) -0.0046(11)
C10 0.0122(19) 0.015(2) 0.012(2) 0.0012(16) -0.0056(15) -0.0082(16)
C11 0.0132(19) 0.013(2) 0.011(2) 0.0040(16) -0.0044(16) -0.0078(16)
C12 0.0066(17) 0.0130(19) 0.017(2) 0.0017(16) -0.0069(15) -0.0057(15)
O13 0.0121(14) 0.0234(16) 0.0127(15) 0.0062(12) -0.0060(12) -0.0111(12)
C14 0.017(2) 0.013(2) 0.016(2) 0.0064(16) -0.0095(17) -0.0063(17)
O15 0.0145(14) 0.0207(16) 0.0175(16) 0.0091(13) -0.0083(12) -0.0121(13)
C16 0.0129(19) 0.015(2) 0.012(2) 0.0025(16) -0.0047(16) -0.0081(16)
C17 0.0111(18) 0.016(2) 0.017(2) 0.0038(17) -0.0076(16) -0.0074(16)
C18 0.0135(19) 0.015(2) 0.011(2) 0.0003(16) -0.0044(15) -0.0085(16)
C19 0.0108(18) 0.012(2) 0.020(2) 0.0021(17) -0.0072(16) -0.0062(16)
O20 0.0222(16) 0.042(2) 0.0216(17) 0.0146(15) -0.0164(14) -0.0247(16)
O21 0.0183(15) 0.0245(17) 0.0186(16) 0.0096(13) -0.0101(13) -0.0163(13)
C22 0.0116(18) 0.0118(19) 0.015(2) 0.0008(16) -0.0047(16) -0.0072(16)
C23 0.0092(17) 0.013(2) 0.013(2) -0.0005(16) -0.0033(15) -0.0061(15)
C24 0.0107(18) 0.013(2) 0.016(2) 0.0022(16) -0.0072(16) -0.0074(15)
O25 0.0102(14) 0.0239(17) 0.0201(16) 0.0051(13) -0.0079(12) -0.0104(12)
O26 0.0121(14) 0.0174(15) 0.0127(15) 0.0025(12) -0.0055(11) -0.0077(12)
C27 0.0117(19) 0.020(2) 0.0081(19) -0.0005(16) -0.0016(15) -0.0098(17)
O28 0.0112(14) 0.0132(15) 0.0244(17) -0.0028(13) -0.0022(12) -0.0067(12)

loop_
_atom_type_symbol
_atom_type_description
_atom_type_scat_dispersion_real
_atom_type_scat_dispersion_imag
_atom_type_scat_source
C C 0.0033 0.0016 'International Tables Vol C Tables 4.2.6.8 and 6.1.1.4'
H H 0.0000 0.0000 'International Tables Vol C Tables 4.2.6.8 and 6.1.1.4'
Nd Nd -0.1943 3.0179 'International Tables Vol C Tables 4.2.6.8 and 6.1.1.4'
O O 0.0106 0.0060 'International Tables Vol C Tables 4.2.6.8 and 6.1.1.4'

loop_
_geom_angle_atom_site_label_1
_geom_angle_atom_site_label_2
_geom_angle_atom_site_label_3
_geom_angle
_geom_angle_site_symmetry_1
_geom_angle_site_symmetry_3
_geom_angle_publ_flag
O28 Nd O9 148.02(10) . 2_656 ?
O28 Nd O2 141.33(10) . 2_756 ?
O9 Nd O2 69.91(10) 2_656 2_756 ?
O28 Nd O8 73.35(10) . 1_655 ?
O9 Nd O8 133.63(10) 2_656 1_655 ?
O2 Nd O8 68.87(10) 2_756 1_655 ?
O28 Nd O21 74.55(10) . 1_546 ?
O9 Nd O21 75.42(10) 2_656 1_546 ?
O2 Nd O21 143.90(10) 2_756 1_546 ?
O8 Nd O21 147.04(10) 1_655 1_546 ?
O28 Nd O26 79.97(10) . 1_646 ?
O9 Nd O26 120.51(9) 2_656 1_646 ?
O2 Nd O26 81.22(9) 2_756 1_646 ?
O8 Nd O26 72.52(9) 1_655 1_646 ?
O21 Nd O26 108.91(9) 1_546 1_646 ?
O28 Nd O25 92.09(10) . 1_646 ?
O9 Nd O25 85.32(9) 2_656 1_646 ?
O2 Nd O25 101.36(9) 2_756 1_646 ?
O8 Nd O25 122.85(9) 1_655 1_646 ?
O21 Nd O25 65.48(9) 1_546 1_646 ?
O26 Nd O25 50.40(9) 1_646 1_646 ?
O28 Nd O2 103.39(10) . . ?
O9 Nd O2 77.35(9) 2_656 . ?
O2 Nd O2 71.38(10) 2_756 . ?
O8 Nd O2 70.21(9) 1_655 . ?
O21 Nd O2 110.74(9) 1_546 . ?
O26 Nd O2 139.61(9) 1_646 . ?
O25 Nd O2 162.60(10) 1_646 . ?
O28 Nd O1 75.70(10) . . ?
O9 Nd O1 81.60(10) 2_656 . ?
O2 Nd O1 118.61(9) 2_756 . ?
O8 Nd O1 100.30(9) 1_655 . ?
O21 Nd O1 64.31(9) 1_546 . ?
O26 Nd O1 155.67(10) 1_646 . ?
O25 Nd O1 129.78(9) 1_646 . ?
O2 Nd O1 49.43(9) . . ?
O28 Nd C24 83.70(11) . 1_646 ?
O9 Nd C24 105.11(10) 2_656 1_646 ?
O2 Nd C24 93.11(10) 2_756 1_646 ?
O8 Nd C24 97.41(10) 1_655 1_646 ?
O21 Nd C24 86.30(10) 1_546 1_646 ?
O26 Nd C24 25.10(10) 1_646 1_646 ?
O25 Nd C24 25.44(10) 1_646 1_646 ?
O2 Nd C24 162.67(10) . 1_646 ?
O1 Nd C24 147.53(10) . 1_646 ?
O28 Nd C3 88.49(10) . . ?
O9 Nd C3 79.63(10) 2_656 . ?
O2 Nd C3 95.44(10) 2_756 . ?
O8 Nd C3 84.04(10) 1_655 . ?
O21 Nd C3 87.84(10) 1_546 . ?
O26 Nd C3 155.98(10) 1_646 . ?
O25 Nd C3 152.02(10) 1_646 . ?
O2 Nd C3 24.80(10) . . ?
O1 Nd C3 24.69(10) . . ?
C24 Nd C3 171.26(11) 1_646 . ?
O28 Nd Nd 127.63(7) . 2_756 ?
O9 Nd Nd 69.92(7) 2_656 2_756 ?
O2 Nd Nd 37.21(6) 2_756 2_756 ?
O8 Nd Nd 64.55(7) 1_655 2_756 ?
O21 Nd Nd 134.81(7) 1_546 2_756 ?
O26 Nd Nd 113.30(7) 1_646 2_756 ?
O25 Nd Nd 136.53(7) 1_646 2_756 ?
O2 Nd Nd 34.17(6) . 2_756 ?
O1 Nd Nd 82.46(6) . 2_756 ?
C24 Nd Nd 129.89(8) 1_646 2_756 ?
C3 Nd Nd 58.46(8) . 2_756 ?
C3 O1 Nd 95.0(2) . . ?
C3 O2 Nd 152.2(3) . 2_756 ?
C3 O2 Nd 95.2(2) . . ?
Nd O2 Nd 108.62(10) 2_756 . ?
O1 C3 O2 120.0(3) . . ?
O1 C3 C4 120.8(3) . . ?
O2 C3 C4 119.2(4) . . ?
O1 C3 Nd 60.28(19) . . ?
O2 C3 Nd 59.98(19) . . ?
C4 C3 Nd 174.3(3) . . ?
C12 C4 C5 121.1(4) . . ?
C12 C4 C3 118.0(3) . . ?
C5 C4 C3 121.0(4) . . ?
C4 C5 C6 118.9(4) . . ?
C4 C5 H5 120.6 . . ?
C6 C5 H5 120.6 . . ?
C10 C6 C5 120.7(4) . . ?
C10 C6 C7 120.3(3) . . ?
C5 C6 C7 118.9(4) . . ?
O8 C7 O9 126.1(4) . . ?
O8 C7 C6 118.4(3) . . ?
O9 C7 C6 115.4(4) . . ?
C7 O8 Nd 136.3(3) . 1_455 ?
C7 O9 Nd 123.8(3) . 2_656 ?
C11 C10 C6 119.7(4) . . ?
C11 C10 H10 120.1 . . ?
C6 C10 H10 120.1 . . ?
O13 C11 C10 124.4(3) . . ?
O13 C11 C12 115.4(3) . . ?
C10 C11 C12 120.3(4) . . ?
C4 C12 C11 119.2(4) . . ?
C4 C12 H12 120.4 . . ?
C11 C12 H12 120.4 . . ?
C11 O13 C14 116.1(3) . . ?
O13 C14 O15 112.4(3) . . ?
O13 C14 H14A 109.1 . . ?
O15 C14 H14A 109.1 . . ?
O13 C14 H14B 109.1 . . ?
O15 C14 H14B 109.1 . . ?
H14A C14 H14B 107.8 . . ?
C16 O15 C14 116.9(3) . . ?
O15 C16 C27 115.7(3) . . ?
O15 C16 C17 123.3(3) . . ?
C27 C16 C17 121.1(4) . . ?
C16 C17 C18 118.3(4) . . ?
C16 C17 H17 120.9 . . ?
C18 C17 H17 120.9 . . ?
C22 C18 C17 121.1(4) . . ?
C22 C18 C19 116.2(4) . . ?
C17 C18 C19 122.7(4) . . ?
O21 C19 O20 122.9(4) . . ?
O21 C19 C18 120.9(4) . . ?
O20 C19 C18 116.1(4) . . ?
C19 O20 H20 109.1 . . ?
C19 O21 Nd 150.4(3) . 1_564 ?
C18 C22 C23 119.2(4) . . ?
C18 C22 H22 120.4 . . ?
C23 C22 H22 120.4 . . ?
C27 C23 C22 120.4(4) . . ?
C27 C23 C24 121.2(3) . . ?
C22 C23 C24 118.2(4) . . ?
O26 C24 O25 120.2(4) . . ?
O26 C24 C23 119.3(3) . . ?
O25 C24 C23 120.4(4) . . ?
O26 C24 Nd 59.29(19) . 1_464 ?
O25 C24 Nd 61.5(2) . 1_464 ?
C23 C24 Nd 171.7(3) . 1_464 ?
C24 O25 Nd 93.1(2) . 1_464 ?
C24 O26 Nd 95.6(2) . 1_464 ?
C23 C27 C16 119.6(4) . . ?
C23 C27 H27 120.2 . . ?
C16 C27 H27 120.2 . . ?
Nd O28 H28A 128.6 . . ?
Nd O28 H28B 124.1 . . ?
H28A O28 H28B 107.2 . . ?

loop_
_geom_bond_atom_site_label_1
_geom_bond_atom_site_label_2
_geom_bond_distance
_geom_bond_site_symmetry_2
_geom_bond_publ_flag
Nd O28 2.374(3) . ?
Nd O9 2.395(3) 2_656 ?
Nd O2 2.428(3) 2_756 ?
Nd O8 2.457(3) 1_655 ?
Nd O21 2.543(3) 1_546 ?
Nd O26 2.557(3) 1_646 ?
Nd O25 2.604(3) 1_646 ?
Nd O2 2.614(3) . ?
Nd O1 2.620(3) . ?
Nd C24 2.959(4) 1_646 ?
Nd C3 3.006(4) . ?
Nd Nd 4.0958(4) 2_756 ?
O1 C3 1.260(5) . ?
O2 C3 1.266(5) . ?
O2 Nd 2.428(3) 2_756 ?
C3 C4 1.498(5) . ?
C4 C12 1.386(6) . ?
C4 C5 1.388(5) . ?
C5 C6 1.393(5) . ?
C5 H5 0.9500 . ?
C6 C10 1.388(6) . ?
C6 C7 1.509(5) . ?
C7 O8 1.251(5) . ?
C7 O9 1.268(5) . ?
O8 Nd 2.457(3) 1_455 ?
O9 Nd 2.395(3) 2_656 ?
C10 C11 1.384(5) . ?
C10 H10 0.9500 . ?
C11 O13 1.375(5) . ?
C11 C12 1.397(5) . ?
C12 H12 0.9500 . ?
O13 C14 1.414(5) . ?
C14 O15 1.423(5) . ?
C14 H14A 0.9900 . ?
C14 H14B 0.9900 . ?
O15 C16 1.385(5) . ?
C16 C27 1.390(5) . ?
C16 C17 1.396(5) . ?
C17 C18 1.398(6) . ?
C17 H17 0.9500 . ?
C18 C22 1.392(5) . ?
C18 C19 1.488(5) . ?
C19 O21 1.217(5) . ?
C19 O20 1.320(5) . ?
O20 H20 0.8948 . ?
O21 Nd 2.543(3) 1_564 ?
C22 C23 1.398(5) . ?
C22 H22 0.9500 . ?
C23 C27 1.386(6) . ?
C23 C24 1.499(5) . ?
C24 O26 1.262(5) . ?
C24 O25 1.273(5) . ?
C24 Nd 2.959(4) 1_464 ?
O25 Nd 2.604(3) 1_464 ?
O26 Nd 2.557(3) 1_464 ?
C27 H27 0.9500 . ?
O28 H28A 0.9542 . ?
O28 H28B 0.8906 . ?

loop_
_geom_hbond_atom_site_label_D
_geom_hbond_atom_site_label_H
_geom_hbond_atom_site_label_A
_geom_hbond_distance_DH
_geom_hbond_distance_HA
_geom_hbond_distance_DA
_geom_hbond_angle_DHA
_geom_hbond_site_symmetry_A
O20 H20 O25 0.89 1.82 2.657(4) 154 1_655
O28 H28A O1 0.95 1.74 2.693(4) 174 2_746
O28 H28B O26 0.89 1.90 2.784(4) 172 2_755
